data_7022372
loop_
_publ_author_name
'McMorran, David A.'
'McAdam, C. John'
'van der Salm, Holly'
'Gordon, Keith C.'

_publ_section_title
;
 1,5-Diarylbiguanides and their nickel(II) complexes.
;
_journal_issue 8
_journal_name_full 'Dalton transactions (Cambridge, England : 2003)'
_journal_page_first 2948
_journal_page_last 2962
_journal_paper_doi 10.1039/c2dt32483k
_journal_volume 42
_journal_year 2013
_chemical_formula_moiety 'C18 H23 N5 O4'
_chemical_formula_sum 'C18 H23 N5 O4'
_chemical_formula_weight 373.41
_chemical_name_systematic
;
?
;
_space_group_IT_number 2
_symmetry_cell_setting triclinic
_symmetry_space_group_name_Hall '-P 1'
_symmetry_space_group_name_H-M 'P -1'
_atom_sites_solution_hydrogens geom
_atom_sites_solution_primary direct
_atom_sites_solution_secondary difmap
_audit_creation_method SHELXL-97
_cell_angle_alpha 75.650(11)
_cell_angle_beta 75.016(11)
_cell_angle_gamma 80.808(13)
_cell_formula_units_Z 2
_cell_length_a 8.961(2)
_cell_length_b 10.019(2)
_cell_length_c 10.989(2)
_cell_measurement_reflns_used 5176
_cell_measurement_temperature 89(2)
_cell_measurement_theta_max 25.17
_cell_measurement_theta_min 2.37
_cell_volume 918.5(3)
_computing_cell_refinement 'ApexII and SAINT (Bruker, 2001)'
_computing_data_collection 'ApexII (Bruker, 2004)'
_computing_data_reduction SAINT
_computing_molecular_graphics 'WinGX (Farrugia, 1999)'
_computing_publication_material WinGX
_computing_structure_refinement 'SHELXL-97 (Sheldrick, 1997)'
_computing_structure_solution SAINT
_diffrn_ambient_temperature 89(2)
_diffrn_measured_fraction_theta_full 0.992
_diffrn_measured_fraction_theta_max 0.992
_diffrn_measurement_device_type 'Bruker Kappa ApexII area detector'
_diffrn_measurement_method 'phi and omega scans'
_diffrn_radiation_monochromator graphite
_diffrn_radiation_source 'fine-focus sealed tube'
_diffrn_radiation_type MoK\a
_diffrn_radiation_wavelength 0.71073
_diffrn_reflns_av_R_equivalents 0.0564
_diffrn_reflns_av_sigmaI/netI 0.0423
_diffrn_reflns_limit_h_max 11
_diffrn_reflns_limit_h_min -11
_diffrn_reflns_limit_k_max 13
_diffrn_reflns_limit_k_min -13
_diffrn_reflns_limit_l_max 14
_diffrn_reflns_limit_l_min -14
_diffrn_reflns_number 31150
_diffrn_reflns_theta_full 27.55
_diffrn_reflns_theta_max 27.55
_diffrn_reflns_theta_min 2.11
_exptl_absorpt_coefficient_mu 0.098
_exptl_absorpt_correction_T_max 1.00000
_exptl_absorpt_correction_T_min 0.88666
_exptl_absorpt_correction_type multi-scan
_exptl_absorpt_process_details 'SADABS (Bruker, 2001)'
_exptl_crystal_colour colourless
_exptl_crystal_density_diffrn 1.350
_exptl_crystal_density_method 'not measured'
_exptl_crystal_description plate
_exptl_crystal_F_000 396
_exptl_crystal_size_max 0.29
_exptl_crystal_size_mid 0.21
_exptl_crystal_size_min 0.06
_refine_diff_density_max 0.266
_refine_diff_density_min -0.245
_refine_diff_density_rms 0.053
_refine_ls_extinction_method none
_refine_ls_goodness_of_fit_ref 1.061
_refine_ls_hydrogen_treatment mixed
_refine_ls_matrix_type full
_refine_ls_number_parameters 272
_refine_ls_number_reflns 4201
_refine_ls_number_restraints 0
_refine_ls_restrained_S_all 1.061
_refine_ls_R_factor_all 0.0658
_refine_ls_R_factor_gt 0.0433
_refine_ls_shift/su_max 0.000
_refine_ls_shift/su_mean 0.000
_refine_ls_structure_factor_coef Fsqd
_refine_ls_weighting_details 'calc w=1/[\s^2^(Fo^2^)+(0.0614P)^2^+0.0990P] where P=(Fo^2^+2Fc^2^)/3'
_refine_ls_weighting_scheme calc
_refine_ls_wR_factor_gt 0.1092
_refine_ls_wR_factor_ref 0.1195
_reflns_number_gt 3018
_reflns_number_total 4201
_reflns_threshold_expression >2sigma(I)
_cod_data_source_file c2dt32483k.txt
_cod_data_source_block dma47
_cod_depositor_comments
;
The following automatic conversions were performed:

'_symmetry_cell_setting' value 'Triclinic' changed to 'triclinic'
according to /home/saulius/struct/CIF-dictionaries/cif_core.dic
dictionary named 'cif_core.dic' version 2.4.2 from 2011-04-26.

Automatic conversion script
Id: cif_fix_values 1891 2012-01-12 08:04:46Z andrius 
;
_cod_original_cell_volume 918.5(4)
_cod_original_sg_symbol_H-M P-1
_cod_database_code 7022372

loop_
_symmetry_equiv_pos_as_xyz
'x, y, z'
'-x, -y, -z'

loop_
_atom_site_label
_atom_site_type_symbol
_atom_site_fract_x
_atom_site_fract_y
_atom_site_fract_z
_atom_site_U_iso_or_equiv
_atom_site_adp_type
_atom_site_occupancy
_atom_site_symmetry_multiplicity
_atom_site_calc_flag
_atom_site_refinement_flags
N1 N 0.18329(17) 0.83184(15) -0.04082(13) 0.0285(3) Uani 1 1 d .
H1A H 0.235(2) 0.8917(18) -0.1076(17) 0.031(5) Uiso 1 1 d .
H1B H 0.110(2) 0.7878(18) -0.0492(16) 0.029(5) Uiso 1 1 d .
C1 C 0.21937(16) 0.80952(15) 0.07574(13) 0.0178(3) Uani 1 1 d .
N2 N 0.33027(13) 0.88953(12) 0.07563(11) 0.0176(3) Uani 1 1 d .
C2 C 0.38181(16) 0.87968(14) 0.18204(13) 0.0170(3) Uani 1 1 d .
N3 N 0.48786(15) 0.96556(13) 0.17270(13) 0.0203(3) Uani 1 1 d .
H3A H 0.542(2) 1.0071(19) 0.094(2) 0.041(5) Uiso 1 1 d .
H3B H 0.540(2) 0.9465(17) 0.2354(17) 0.031(5) Uiso 1 1 d .
N4 N 0.15740(13) 0.71644(12) 0.17614(11) 0.0187(3) Uani 1 1 d .
C3 C 0.04992(16) 0.63109(15) 0.16756(13) 0.0174(3) Uani 1 1 d .
C4 C 0.09031(16) 0.48766(15) 0.19403(13) 0.0185(3) Uani 1 1 d .
H4 H 0.1862 0.4512 0.2124 0.022 Uiso 1 1 calc R
C5 C -0.01492(17) 0.40087(15) 0.19243(14) 0.0203(3) Uani 1 1 d .
C6 C -0.16180(17) 0.45297(15) 0.17076(13) 0.0206(3) Uani 1 1 d .
H6 H -0.2334 0.3934 0.1746 0.025 Uiso 1 1 calc R
C7 C -0.19904(16) 0.59450(15) 0.14351(13) 0.0192(3) Uani 1 1 d .
C8 C -0.09416(16) 0.68478(15) 0.14102(13) 0.0190(3) Uani 1 1 d .
H8 H -0.1204 0.7801 0.1218 0.023 Uiso 1 1 calc R
O1 O 0.01458(12) 0.25948(10) 0.21037(11) 0.0271(3) Uani 1 1 d .
C9 C 0.17045(18) 0.20046(17) 0.21314(17) 0.0298(4) Uani 1 1 d .
H9A H 0.2404 0.2438 0.1366 0.045 Uiso 1 1 calc R
H9B H 0.1786 0.1029 0.2169 0.045 Uiso 1 1 calc R
H9C H 0.1969 0.2151 0.2878 0.045 Uiso 1 1 calc R
O2 O -0.33818(11) 0.65625(11) 0.11670(10) 0.0257(3) Uani 1 1 d .
C10 C -0.44186(19) 0.56719(18) 0.10677(18) 0.0333(4) Uani 1 1 d .
H10A H -0.3892 0.5120 0.0453 0.050 Uiso 1 1 calc R
H10B H -0.5299 0.6220 0.0788 0.050 Uiso 1 1 calc R
H10C H -0.4762 0.5077 0.1895 0.050 Uiso 1 1 calc R
N5 N 0.33126(14) 0.79475(13) 0.29570(11) 0.0190(3) Uani 1 1 d .
H5 H 0.255(2) 0.744(2) 0.296(2) 0.062(7) Uiso 1 1 d .
C11 C 0.38180(16) 0.79595(15) 0.40864(13) 0.0177(3) Uani 1 1 d .
C12 C 0.51163(17) 0.71090(15) 0.43717(13) 0.0201(3) Uani 1 1 d .
H12 H 0.5674 0.6526 0.3834 0.024 Uiso 1 1 calc R
C13 C 0.55678(17) 0.71473(15) 0.54861(13) 0.0203(3) Uani 1 1 d .
C14 C 0.47509(17) 0.80410(16) 0.62738(14) 0.0206(3) Uani 1 1 d .
H14 H 0.5063(17) 0.8058(16) 0.7026(16) 0.022(4) Uiso 1 1 d .
C15 C 0.34725(16) 0.88997(15) 0.59578(13) 0.0187(3) Uani 1 1 d .
C16 C 0.29835(17) 0.88587(15) 0.48604(13) 0.0186(3) Uani 1 1 d .
H16 H 0.2115 0.9423 0.4652 0.022 Uiso 1 1 calc R
O3 O 0.68186(12) 0.63523(11) 0.58801(10) 0.0265(3) Uani 1 1 d .
C17 C 0.77446(18) 0.54494(17) 0.50791(15) 0.0259(4) Uani 1 1 d .
H17A H 0.7106 0.4815 0.4985 0.039 Uiso 1 1 calc R
H17B H 0.8566 0.4940 0.5471 0.039 Uiso 1 1 calc R
H17C H 0.8182 0.5989 0.4245 0.039 Uiso 1 1 calc R
O4 O 0.27573(12) 0.97790(11) 0.67678(9) 0.0234(3) Uani 1 1 d .
C18 C 0.13909(18) 1.06337(17) 0.64810(16) 0.0281(4) Uani 1 1 d .
H18A H 0.1656 1.1239 0.5647 0.042 Uiso 1 1 calc R
H18B H 0.0972 1.1176 0.7123 0.042 Uiso 1 1 calc R
H18C H 0.0631 1.0058 0.6481 0.042 Uiso 1 1 calc R

loop_
_atom_site_aniso_label
_atom_site_aniso_U_11
_atom_site_aniso_U_22
_atom_site_aniso_U_33
_atom_site_aniso_U_23
_atom_site_aniso_U_13
_atom_site_aniso_U_12
N1 0.0369(8) 0.0371(9) 0.0176(7) 0.0014(6) -0.0122(6) -0.0230(7)
C1 0.0182(7) 0.0202(8) 0.0179(7) -0.0071(6) -0.0066(6) -0.0020(6)
N2 0.0212(7) 0.0184(6) 0.0161(6) -0.0029(5) -0.0080(5) -0.0053(5)
C2 0.0174(7) 0.0154(7) 0.0194(7) -0.0052(6) -0.0056(6) -0.0012(6)
N3 0.0260(7) 0.0227(7) 0.0155(6) -0.0010(5) -0.0094(6) -0.0096(6)
N4 0.0203(6) 0.0202(7) 0.0182(6) -0.0035(5) -0.0070(5) -0.0062(5)
C3 0.0188(7) 0.0234(8) 0.0113(7) -0.0043(6) -0.0032(6) -0.0059(6)
C4 0.0166(7) 0.0226(8) 0.0174(7) -0.0031(6) -0.0069(6) -0.0022(6)
C5 0.0233(8) 0.0193(8) 0.0198(7) -0.0050(6) -0.0060(6) -0.0032(6)
C6 0.0191(8) 0.0232(8) 0.0232(8) -0.0080(6) -0.0058(6) -0.0065(6)
C7 0.0169(7) 0.0263(8) 0.0171(7) -0.0092(6) -0.0060(6) -0.0003(6)
C8 0.0214(8) 0.0190(8) 0.0189(7) -0.0058(6) -0.0067(6) -0.0024(6)
O1 0.0244(6) 0.0182(6) 0.0419(7) -0.0055(5) -0.0138(5) -0.0031(5)
C9 0.0258(9) 0.0221(9) 0.0437(10) -0.0051(7) -0.0152(8) 0.0005(7)
O2 0.0193(6) 0.0263(6) 0.0387(6) -0.0138(5) -0.0139(5) -0.0001(5)
C10 0.0217(8) 0.0351(10) 0.0544(11) -0.0231(9) -0.0187(8) 0.0017(7)
N5 0.0221(7) 0.0228(7) 0.0152(6) -0.0028(5) -0.0083(5) -0.0069(6)
C11 0.0221(8) 0.0187(8) 0.0148(7) 0.0002(6) -0.0072(6) -0.0098(6)
C12 0.0211(8) 0.0222(8) 0.0178(7) -0.0044(6) -0.0035(6) -0.0060(6)
C13 0.0190(8) 0.0238(8) 0.0179(7) 0.0008(6) -0.0065(6) -0.0066(6)
C14 0.0256(8) 0.0254(8) 0.0135(7) -0.0015(6) -0.0081(6) -0.0088(7)
C15 0.0225(8) 0.0191(8) 0.0154(7) -0.0025(6) -0.0032(6) -0.0085(6)
C16 0.0197(7) 0.0197(8) 0.0182(7) -0.0011(6) -0.0085(6) -0.0052(6)
O3 0.0237(6) 0.0353(7) 0.0219(6) -0.0061(5) -0.0114(5) 0.0030(5)
C17 0.0236(8) 0.0293(9) 0.0242(8) -0.0031(7) -0.0077(7) -0.0015(7)
O4 0.0298(6) 0.0247(6) 0.0194(5) -0.0077(4) -0.0098(5) -0.0023(5)
C18 0.0307(9) 0.0305(9) 0.0273(8) -0.0122(7) -0.0110(7) 0.0015(7)

loop_
_atom_type_symbol
_atom_type_description
_atom_type_scat_dispersion_real
_atom_type_scat_dispersion_imag
_atom_type_scat_source
C C 0.0033 0.0016 'International Tables Vol C Tables 4.2.6.8 and 6.1.1.4'
H H 0.0000 0.0000 'International Tables Vol C Tables 4.2.6.8 and 6.1.1.4'
N N 0.0061 0.0033 'International Tables Vol C Tables 4.2.6.8 and 6.1.1.4'
O O 0.0106 0.0060 'International Tables Vol C Tables 4.2.6.8 and 6.1.1.4'

loop_
_geom_angle_atom_site_label_1
_geom_angle_atom_site_label_2
_geom_angle_atom_site_label_3
_geom_angle
C1 N1 H1A 118.9(11)
C1 N1 H1B 119.5(11)
H1A N1 H1B 121.6(15)
N4 C1 N1 122.66(13)
N4 C1 N2 124.24(12)
N1 C1 N2 113.06(13)
C2 N2 C1 121.25(12)
N5 C2 N2 124.41(13)
N5 C2 N3 118.98(13)
N2 C2 N3 116.57(13)
C2 N3 H3A 119.9(12)
C2 N3 H3B 117.2(11)
H3A N3 H3B 114.9(16)
C1 N4 C3 121.39(11)
C8 C3 C4 120.16(13)
C8 C3 N4 122.36(13)
C4 C3 N4 117.39(12)
C5 C4 C3 118.95(13)
C5 C4 H4 120.5
C3 C4 H4 120.5
O1 C5 C4 124.20(13)
O1 C5 C6 114.35(13)
C4 C5 C6 121.45(13)
C7 C6 C5 118.76(13)
C7 C6 H6 120.6
C5 C6 H6 120.6
O2 C7 C6 123.35(13)
O2 C7 C8 115.53(13)
C6 C7 C8 121.11(13)
C3 C8 C7 119.47(13)
C3 C8 H8 120.3
C7 C8 H8 120.3
C5 O1 C9 117.43(12)
O1 C9 H9A 109.5
O1 C9 H9B 109.5
H9A C9 H9B 109.5
O1 C9 H9C 109.5
H9A C9 H9C 109.5
H9B C9 H9C 109.5
C7 O2 C10 116.71(11)
O2 C10 H10A 109.5
O2 C10 H10B 109.5
H10A C10 H10B 109.5
O2 C10 H10C 109.5
H10A C10 H10C 109.5
H10B C10 H10C 109.5
C2 N5 C11 122.01(12)
C2 N5 H5 113.7(13)
C11 N5 H5 123.9(13)
C12 C11 C16 121.89(12)
C12 C11 N5 120.17(13)
C16 C11 N5 117.94(12)
C11 C12 C13 118.40(13)
C11 C12 H12 120.8
C13 C12 H12 120.8
O3 C13 C14 115.23(12)
O3 C13 C12 124.09(13)
C14 C13 C12 120.67(13)
C15 C14 C13 119.94(13)
C15 C14 H14 120.0(9)
C13 C14 H14 120.1(9)
O4 C15 C14 116.23(12)
O4 C15 C16 123.46(13)
C14 C15 C16 120.30(13)
C11 C16 C15 118.78(13)
C11 C16 H16 120.6
C15 C16 H16 120.6
C13 O3 C17 117.82(11)
O3 C17 H17A 109.5
O3 C17 H17B 109.5
H17A C17 H17B 109.5
O3 C17 H17C 109.5
H17A C17 H17C 109.5
H17B C17 H17C 109.5
C15 O4 C18 116.75(11)
O4 C18 H18A 109.5
O4 C18 H18B 109.5
H18A C18 H18B 109.5
O4 C18 H18C 109.5
H18A C18 H18C 109.5
H18B C18 H18C 109.5

loop_
_geom_bond_atom_site_label_1
_geom_bond_atom_site_label_2
_geom_bond_distance
N1 C1 1.3580(18)
N1 H1A 0.898(19)
N1 H1B 0.882(18)
C1 N4 1.3168(18)
C1 N2 1.3724(18)
N2 C2 1.3408(17)
C2 N5 1.3390(18)
C2 N3 1.3494(19)
N3 H3A 0.91(2)
N3 H3B 0.896(18)
N4 C3 1.4204(18)
C3 C8 1.3916(19)
C3 C4 1.401(2)
C4 C5 1.387(2)
C4 H4 0.9300
C5 O1 1.3727(18)
C5 C6 1.394(2)
C6 C7 1.379(2)
C6 H6 0.9300
C7 O2 1.3701(17)
C7 C8 1.396(2)
C8 H8 0.9300
O1 C9 1.4320(18)
C9 H9A 0.9600
C9 H9B 0.9600
C9 H9C 0.9600
O2 C10 1.4272(18)
C10 H10A 0.9600
C10 H10B 0.9600
C10 H10C 0.9600
N5 C11 1.4301(17)
N5 H5 0.92(2)
C11 C12 1.385(2)
C11 C16 1.389(2)
C12 C13 1.3961(19)
C12 H12 0.9300
C13 O3 1.3686(17)
C13 C14 1.391(2)
C14 C15 1.384(2)
C14 H14 0.943(16)
C15 O4 1.3757(17)
C15 C16 1.3969(19)
C16 H16 0.9300
O3 C17 1.4348(18)
C17 H17A 0.9600
C17 H17B 0.9600
C17 H17C 0.9600
O4 C18 1.4362(18)
C18 H18A 0.9600
C18 H18B 0.9600
C18 H18C 0.9600

loop_
_geom_hbond_atom_site_label_D
_geom_hbond_atom_site_label_H
_geom_hbond_atom_site_label_A
_geom_hbond_distance_DH
_geom_hbond_distance_HA
_geom_hbond_distance_DA
_geom_hbond_angle_DHA
_geom_hbond_site_symmetry_A
N5 H5 N4 0.92(2) 1.85(2) 2.5940(17) 137.0(19) .
N1 H1A O4 0.898(19) 2.265(18) 3.0438(18) 144.9(14) 1_554
N1 H1B O1 0.882(18) 2.493(18) 3.2441(17) 143.4(14) 2_565
N3 H3A N2 0.91(2) 2.04(2) 2.9501(19) 175.0(17) 2_675
N3 H3B O4 0.896(18) 2.412(18) 3.1944(16) 146.1(14) 2_676

loop_
_geom_torsion_atom_site_label_1
_geom_torsion_atom_site_label_2
_geom_torsion_atom_site_label_3
_geom_torsion_atom_site_label_4
_geom_torsion
N4 C1 N2 C2 -1.5(2)
N1 C1 N2 C2 -179.00(13)
C1 N2 C2 N5 -0.6(2)
C1 N2 C2 N3 -178.27(12)
N1 C1 N4 C3 1.2(2)
N2 C1 N4 C3 -176.12(12)
C1 N4 C3 C8 -63.73(18)
C1 N4 C3 C4 119.72(15)
C8 C3 C4 C5 0.4(2)
N4 C3 C4 C5 177.05(12)
C3 C4 C5 O1 176.58(12)
C3 C4 C5 C6 -2.9(2)
O1 C5 C6 C7 -175.95(12)
C4 C5 C6 C7 3.5(2)
C5 C6 C7 O2 177.85(12)
C5 C6 C7 C8 -1.8(2)
C4 C3 C8 C7 1.25(19)
N4 C3 C8 C7 -175.20(12)
O2 C7 C8 C3 179.77(11)
C6 C7 C8 C3 -0.6(2)
C4 C5 O1 C9 -8.9(2)
C6 C5 O1 C9 170.54(13)
C6 C7 O2 C10 -5.31(19)
C8 C7 O2 C10 174.36(13)
N2 C2 N5 C11 -175.19(13)
N3 C2 N5 C11 2.4(2)
C2 N5 C11 C12 -90.35(17)
C2 N5 C11 C16 88.66(17)
C16 C11 C12 C13 1.3(2)
N5 C11 C12 C13 -179.74(13)
C11 C12 C13 O3 179.47(12)
C11 C12 C13 C14 -1.4(2)
O3 C13 C14 C15 179.50(12)
C12 C13 C14 C15 0.3(2)
C13 C14 C15 O4 -178.22(13)
C13 C14 C15 C16 1.0(2)
C12 C11 C16 C15 -0.1(2)
N5 C11 C16 C15 -179.10(12)
O4 C15 C16 C11 178.08(12)
C14 C15 C16 C11 -1.0(2)
C14 C13 O3 C17 -177.56(12)
C12 C13 O3 C17 1.6(2)
C14 C15 O4 C18 -177.47(12)
C16 C15 O4 C18 3.4(2)
